data_2007530
loop_
_publ_author_name
'Bryant, Richard'
'James, Si\^an C.'
'Norman, Nicholas C.'
'Orpen, A. Guy'

_publ_section_title
;
 2,6-Dibromo-4-nitroaniline
;
_journal_issue 8
_journal_name_full 'Acta Crystallographica Section C'
_journal_page_first 1113
_journal_page_last 1115
_journal_paper_doi 10.1107/S0108270198001814
_journal_volume 54
_journal_year 1998
_chemical_formula_moiety 'C6 H4 Br2 N2 O2'
_chemical_formula_sum 'C6 H4 Br2 N2 O2'
_chemical_formula_weight 295.918
_chemical_name_common 2,6-dibromo-4-nitroaniline
_chemical_name_systematic
;
2,6-dibromo-4-nitroaniline
;
_space_group_IT_number 11
_symmetry_cell_setting monoclinic
_symmetry_space_group_name_Hall '-P 2yb'
_symmetry_space_group_name_H-M 'P 1 21/m 1'
_cell_angle_alpha 90.00
_cell_angle_beta 101.9610(10)
_cell_angle_gamma 90.00
_cell_formula_units_Z 2
_cell_length_a 4.2308(3)
_cell_length_b 14.2071(9)
_cell_length_c 7.0308(5)
_cell_measurement_reflns_used 65
_cell_measurement_temperature 173(2)
_cell_measurement_theta_max 50
_cell_measurement_theta_min 5
_cell_volume 413.43(5)
_computing_cell_refinement 'SAINT (Siemens, 1995a)'
_computing_data_collection 'SMART (Siemens, 1995a)'
_computing_data_reduction SAINT
_computing_molecular_graphics SHELXTL
_computing_publication_material SHELXTL
_computing_structure_refinement SHELXTL
_computing_structure_solution 'SHELXTL (Siemens, 1995b)'
_diffrn_ambient_temperature 173(2)
_diffrn_detector_area_resol_mean 60
_diffrn_measured_fraction_theta_max 99.1
_diffrn_measurement_device 'Siemens CCD area-detector'
_diffrn_measurement_method '\w rotation with narrow frame'
_diffrn_radiation_monochromator graphite
_diffrn_radiation_source 'fine-focus sealed tube'
_diffrn_radiation_type MoK\a
_diffrn_radiation_wavelength 0.71073
_diffrn_reflns_av_R_equivalents 0.0498
_diffrn_reflns_av_sigmaI/netI 0.0653
_diffrn_reflns_limit_h_max 5
_diffrn_reflns_limit_h_min -5
_diffrn_reflns_limit_k_max 18
_diffrn_reflns_limit_k_min -9
_diffrn_reflns_limit_l_max 9
_diffrn_reflns_limit_l_min -8
_diffrn_reflns_number 2673
_diffrn_reflns_theta_full 46.51
_diffrn_reflns_theta_max 27.48
_diffrn_reflns_theta_min 2.87
_diffrn_standards_decay_% none
_exptl_absorpt_coefficient_mu 9.760
_exptl_absorpt_correction_T_max 0.746
_exptl_absorpt_correction_T_min 0.247
_exptl_absorpt_correction_type 'SADABS (Sheldrick, 1996)'
_exptl_crystal_colour 'dark red'
_exptl_crystal_density_diffrn 2.3771
_exptl_crystal_density_meas ?
_exptl_crystal_density_method 'Not measured'
_exptl_crystal_description block
_exptl_crystal_F_000 280
_exptl_crystal_size_max 0.5
_exptl_crystal_size_mid 0.4
_exptl_crystal_size_min 0.2
_refine_diff_density_max 2.097_(0.9\%A_from_Br1)
_refine_diff_density_min -1.474_(1.34\%A_from_Br1)
_refine_ls_extinction_method none
_refine_ls_goodness_of_fit_all 0.994
_refine_ls_goodness_of_fit_obs 1.145
_refine_ls_hydrogen_treatment 'H atoms: see texxt below'
_refine_ls_matrix_type full
_refine_ls_number_parameters 61
_refine_ls_number_reflns 989
_refine_ls_number_restraints 0
_refine_ls_restrained_S_all 0.994
_refine_ls_restrained_S_obs 1.145
_refine_ls_R_factor_all 0.0666
_refine_ls_R_factor_obs .0588
_refine_ls_shift/esd_max 0.001
_refine_ls_shift/esd_mean 0.000
_refine_ls_structure_factor_coef Fsqd
_refine_ls_weighting_details 'w = 1/[\s^2^(Fo^2^)+(0.0924P)^2^] where P=(Fo^2^+2Fc^2^)/3'
_refine_ls_weighting_scheme calc
_refine_ls_wR_factor_all 0.1477
_refine_ls_wR_factor_obs .1459
_reflns_number_observed 739
_reflns_number_total 989
_reflns_observed_criterion >2sigma(I)
_cod_data_source_file ha1207.cif
_cod_data_source_block ha1207
_cod_depositor_comments
;
The following automatic conversions were performed:

'_exptl_crystal_density_meas' value 'Not measured' was changed to '?'
- the value is perceived as not measured.

Automatic conversion script
Id: cif_fix_values 3008 2015-01-20 13:52:24Z robertas 

The following automatic conversions were performed:

'_refine_ls_weighting_scheme' value 'calc w =
1/[\s^2^(Fo^2^)+(0.0924P)^2^] where P=(Fo^2^+2Fc^2^)/3' was changed
to 'calc'. New tag '_refine_ls_weighting_details' was created. The
value of the new tag was set to 'w = 1/[\s^2^(Fo^2^)+(0.0924P)^2^]
where P=(Fo^2^+2Fc^2^)/3'.

Automatic conversion script
Id: cif_fix_values 3143 2015-03-26 13:38:13Z robertas 
;
_cod_original_sg_symbol_Hall '-P 2y1'
_cod_original_sg_symbol_H-M 'P 21/m'
_cod_database_code 2007530

loop_
_symmetry_equiv_pos_as_xyz
'x, y, z'
'-x, y+1/2, -z'
'-x, -y, -z'
'x, -y-1/2, z'

loop_
_atom_site_aniso_label
_atom_site_aniso_U_11
_atom_site_aniso_U_22
_atom_site_aniso_U_33
_atom_site_aniso_U_12
_atom_site_aniso_U_13
_atom_site_aniso_U_23
Br1 .0363(5) .0197(4) .0246(5) -.0027(3) .0107(3) .0047(3)
C1 .012(4) .021(5) .011(5) .000 -.003(3) .000
C2 .020(3) .016(3) .019(4) -.004(2) .004(3) -.001(3)
C3 .017(3) .019(3) .019(4) .001(2) .002(3) .002(3)
C4 .014(4) .024(5) .014(5) .000 .007(3) .000
N1 .030(4) .021(4) .015(4) .000 .007(3) .000
N2 .024(4) .022(4) .014(4) .000 .008(3) .000
O1 .038(3) .023(3) .021(3) .000(2) .013(2) -.005(2)

loop_
_atom_site_label
_atom_site_fract_x
_atom_site_fract_y
_atom_site_fract_z
_atom_site_U_iso_or_equiv
_atom_site_thermal_displace_type
_atom_site_calc_flag
_atom_site_refinement_flags
_atom_site_occupancy
_atom_site_disorder_group
_atom_site_type_symbol
Br1 .1856(2) .54968(5) .26456(11) .0262(3) Uani d . 1 . Br
C1 .189(2) .7500 .2366(13) .016(2) Uani d S 1 . C
C2 .2704(15) .6658(4) .1537(11) .0179(14) Uani d . 1 . C
C3 .4140(14) .6645(4) -.0061(10) .0186(14) Uani d . 1 . C
H3A .4627(14) .6067(4) -.0616(10) .022 Uiso calc R 1 . H
C4 .485(2) .7500 -.0831(14) .017(2) Uani d S 1 . C
N1 .0470(19) .7500 .3914(12) .022(2) Uani d S 1 . N
H1A .0029(19) .8036 .4428(12) .026 Uiso calc PR .50 . H
H1B -.0017(19) .6964 .4409(12) .026 Uiso calc PR .50 . H
N2 .6415(18) .7500 -.2488(12) .019(2) Uani d S 1 . N
O1 .7047(12) .6738(4) -.3164(8) .0262(11) Uani d . 1 . O

loop_
_atom_type_symbol
_atom_type_description
_atom_type_scat_dispersion_real
_atom_type_scat_dispersion_imag
_atom_type_scat_source
C C 0.0033 0.0016 'International Tables Vol C Tables 4.2.6.8 and 6.1.1.4'
H H 0.0000 0.0000 'International Tables Vol C Tables 4.2.6.8 and 6.1.1.4'
N N 0.0061 0.0033 'International Tables Vol C Tables 4.2.6.8 and 6.1.1.4'
O O 0.0106 0.0060 'International Tables Vol C Tables 4.2.6.8 and 6.1.1.4'
Br Br -0.2901 2.4595 'International Tables Vol C Tables 4.2.6.8 and 6.1.1.4'

loop_
_geom_angle_atom_site_label_1
_geom_angle_atom_site_label_2
_geom_angle_atom_site_label_3
_geom_angle_site_symmetry_1
_geom_angle_site_symmetry_3
_geom_angle
_geom_angle_publ_flag
N1 C1 C2 . 4_575 121.6(4) yes
N1 C1 C2 . . 121.6(4) yes
C2 C1 C2 4_575 . 116.9(8) yes
C3 C2 C1 . . 122.3(6) yes
C3 C2 Br1 . . 118.4(5) yes
C1 C2 Br1 . . 119.3(5) yes
C2 C3 C4 . . 118.1(6) yes
C3 C4 C3 4_575 . 122.2(9) yes
C3 C4 N2 4_575 . 118.9(5) yes
C3 C4 N2 . . 118.9(5) yes
C1 N1 O1 . 4_476 157.9(2) yes
C1 N1 O1 . 1_456 157.9(2) yes
O1 N1 O1 4_476 1_456 43.1(2) yes
O1 N2 O1 4_575 . 122.7(8) yes
O1 N2 C4 4_575 . 118.6(4) yes
O1 N2 C4 . . 118.6(4) yes
N2 O1 H1A . 4_674 110.6(5) yes
N2 O1 Br1 . 3_665 149.3(5) yes
H1A O1 Br1 4_674 3_665 97.5(2) yes

loop_
_geom_bond_atom_site_label_1
_geom_bond_atom_site_label_2
_geom_bond_site_symmetry_2
_geom_bond_distance
_geom_bond_publ_flag
Br1 C2 . 1.890(7) yes
C1 N1 . 1.349(12) yes
C1 C2 4_575 1.404(8) yes
C1 C2 . 1.404(8) yes
C2 C3 . 1.384(10) yes
C3 C4 . 1.388(8) yes
C4 C3 4_575 1.388(8) yes
C4 N2 . 1.455(12) yes
N1 O1 4_476 2.941(9) yes
N1 O1 1_456 2.941(9) yes
N2 O1 4_575 1.234(6) yes
N2 O1 . 1.234(6) yes
O1 H1A 4_674 2.334(9) yes
O1 Br1 3_665 3.218(5) yes
